data_1559593
loop_
_publ_author_name
'Pi\~neiro-L\'opez, Luc\'ia'
'Valverde-Mu\~noz, Francisco-Javier'
'Trzop, Elzbieta'
'Mu\~noz, M Carmen'
'Seredyuk, Maksym'
'Castells-Gil, Javier'
'da Silva, Iv\'an'
'Mart\'i-Gastaldo, Carlos'
'Collet, Eric'
'Real, Jos\'e Antonio'

_publ_section_title
;
 Guest induced reversible on-off switching of elastic frustration in a 3D
 spin crossover coordination polymer with room temperature hysteretic
 behaviour.
;
_journal_issue 4
_journal_name_full 'Chemical science'
_journal_page_first 1317
_journal_page_last 1326
_journal_paper_doi 10.1039/d0sc04420b
_journal_volume 12
_journal_year 2020
_chemical_formula_moiety 'C16 H8 Au2 Fe N6, 1(C6 H5 N O2)'
_chemical_formula_sum 'C22 H13 Au2 Fe N7 O2'
_chemical_formula_weight 857.18
_chemical_melting_point ?
_chemical_properties_physical Photo-sensitive
_space_group_crystal_system monoclinic
_space_group_IT_number 15
_space_group_name_Hall '-I 2ya'
_space_group_name_H-M_alt 'I 1 2/a 1'
_atom_sites_solution_hydrogens geom
_atom_sites_solution_primary dual
_atom_sites_solution_secondary difmap
_audit_update_record
;
2020-06-17 deposited with the CCDC.	2020-11-23 downloaded from the CCDC.
;
_cell_angle_alpha 90
_cell_angle_beta 90.0258(13)
_cell_angle_gamma 90
_cell_formula_units_Z 8
_cell_length_a 14.1982(2)
_cell_length_b 22.6765(3)
_cell_length_c 14.9567(2)
_cell_measurement_reflns_used 8805
_cell_measurement_temperature 228
_cell_measurement_theta_max 31.8960
_cell_measurement_theta_min 3.2000
_cell_volume 4815.54(11)
_computing_cell_refinement 'CrysAlisPro 1.171.39.46 (Rigaku OD, 2018)'
_computing_data_collection 'CrysAlisPro 1.171.39.46 (Rigaku OD, 2018)'
_computing_data_reduction 'CrysAlisPro 1.171.39.46 (Rigaku OD, 2018)'
_computing_molecular_graphics 'Mercury 4.0 (Macrae et al.,2020)'
_computing_publication_material 'Olex2 (Dolomanov et al., 2009)'
_computing_structure_refinement 'ShelXL (Sheldrick, 2015)'
_computing_structure_solution 'ShelXT (Sheldrick, 2015)'
_diffrn_ambient_temperature 228.0
_diffrn_detector 'CCD plate'
_diffrn_detector_area_resol_mean 16.1852
_diffrn_detector_type Sapphire3
_diffrn_measured_fraction_theta_full 0.998
_diffrn_measured_fraction_theta_max 0.998
_diffrn_measurement_details
;
List of Runs (angles in degrees, time in seconds):

  # Type    Start    End  Width  t~exp~   \w     \q     \k     \f   Frames
#--------------------------------------------------------------------------
  1  \w    -36.00  10.00   1.00   27.00    --   32.27 -57.00-150.00   46
  2  \w    -36.00 104.00   1.00   27.00    --   32.27   0.00 -30.00  140
  3  \w      1.00  50.00   1.00   27.00    --   32.27  38.00 150.00   49
  4  \w     59.00 100.00   1.00   27.00    --   32.27  38.00 150.00   41
  5  \w      9.00 102.00   1.00   27.00    --   32.27  57.00   0.00   93
  6  \w    -24.00  56.00   1.00   27.00    --   32.27 -99.00   0.00   80
  7  \w     -1.00  65.00   1.00   27.00    --   32.27  77.00 -90.00   66
  8  \w      9.00  59.00   1.00   27.00    --   32.27  57.00  90.00   50
  9  \w     78.00 103.00   1.00   27.00    --   32.27  57.00  90.00   25
 10  \w     32.00 114.00   1.00   27.00    --   32.27-178.00   0.00   82
 11  \w    -27.00  59.00   1.00   27.00    --   32.27 -77.00 150.00   86
 12  \w      4.00  75.00   1.00   27.00    --   32.27 -99.00  60.00   71
 13  \w     -1.00  66.00   1.00   27.00    --   32.27  77.00-180.00   67
 14  \w    -28.00   3.00   1.00   27.00    --   32.27 125.00  21.07   31
;
_diffrn_measurement_device 'four-circle diffractometer'
_diffrn_measurement_device_type 'Xcalibur, Sapphire3'
_diffrn_measurement_method '\w scans'
_diffrn_orient_matrix_type 'CrysAlisPro convention (1999,Acta A55,543-557)'
_diffrn_orient_matrix_UB_11 0.0383349000
_diffrn_orient_matrix_UB_12 -0.0198596000
_diffrn_orient_matrix_UB_13 0.0041699000
_diffrn_orient_matrix_UB_21 -0.0293809000
_diffrn_orient_matrix_UB_22 -0.0201383000
_diffrn_orient_matrix_UB_23 0.0232000000
_diffrn_orient_matrix_UB_31 -0.0127115000
_diffrn_orient_matrix_UB_32 -0.0133602000
_diffrn_orient_matrix_UB_33 -0.0411631000
_diffrn_radiation_monochromator graphite
_diffrn_radiation_probe x-ray
_diffrn_radiation_type MoK\a
_diffrn_radiation_wavelength 0.71073
_diffrn_reflns_av_R_equivalents 0.0454
_diffrn_reflns_av_unetI/netI 0.0270
_diffrn_reflns_Laue_measured_fraction_full 0.998
_diffrn_reflns_Laue_measured_fraction_max 0.998
_diffrn_reflns_limit_h_max 18
_diffrn_reflns_limit_h_min -18
_diffrn_reflns_limit_k_max 28
_diffrn_reflns_limit_k_min -28
_diffrn_reflns_limit_l_max 19
_diffrn_reflns_limit_l_min -19
_diffrn_reflns_number 39378
_diffrn_reflns_point_group_measured_fraction_full 0.998
_diffrn_reflns_point_group_measured_fraction_max 0.998
_diffrn_reflns_theta_full 25.242
_diffrn_reflns_theta_max 27.000
_diffrn_reflns_theta_min 3.053
_diffrn_source 'fine-focus sealed X-ray tube'
_diffrn_source_type 'Enhance (Mo) X-ray Source'
_exptl_absorpt_coefficient_mu 12.784
_exptl_absorpt_correction_T_max 0.823
_exptl_absorpt_correction_T_min 0.599
_exptl_absorpt_correction_type analytical
_exptl_absorpt_process_details
;
CrysAlisPro 1.171.39.46 (Rigaku Oxford Diffraction, 2018)
Analytical numeric absorption correction using a multifaceted crystal
			model based on expressions derived by R.C. Clark & J.S. Reid.
(Clark, R. C. & Reid, J. S. (1995). Acta Cryst. A51, 887-897)
Empirical absorption correction using spherical harmonics,
 implemented in SCALE3 ABSPACK scaling algorithm.
;
_exptl_crystal_colour orange
_exptl_crystal_colour_primary orange
_exptl_crystal_density_diffrn 2.365
_exptl_crystal_density_meas ?
_exptl_crystal_density_method none
_exptl_crystal_description block
_exptl_crystal_F_000 3152
_exptl_crystal_preparation 'Magnetic properties'
_exptl_crystal_size_max 0.099
_exptl_crystal_size_mid 0.093
_exptl_crystal_size_min 0.032
_refine_diff_density_max 1.213
_refine_diff_density_min -0.807
_refine_diff_density_rms 0.132
_refine_ls_extinction_method none
_refine_ls_goodness_of_fit_ref 1.033
_refine_ls_hydrogen_treatment constr
_refine_ls_matrix_type full
_refine_ls_number_parameters 407
_refine_ls_number_reflns 5259
_refine_ls_number_restraints 117
_refine_ls_restrained_S_all 1.075
_refine_ls_R_factor_all 0.0480
_refine_ls_R_factor_gt 0.0300
_refine_ls_shift/su_max 0.001
_refine_ls_shift/su_mean 0.000
_refine_ls_structure_factor_coef Fsqd
_refine_ls_weighting_details 'w=1/[\s^2^(Fo^2^)+(0.0297P)^2^+17.2882P] where P=(Fo^2^+2Fc^2^)/3'
_refine_ls_weighting_scheme calc
_refine_ls_wR_factor_gt 0.0691
_refine_ls_wR_factor_ref 0.0779
_reflns_Friedel_coverage 0.000
_reflns_number_gt 3965
_reflns_number_total 5259
_reflns_threshold_expression 'I > 2\s(I)'
_cod_data_source_file d0sc04420b2.cif
_cod_data_source_block FeAu228K
_cod_depositor_comments
;
The following automatic conversions were performed:

data item '_chemical_melting_point' value 'not measured' was changed
to '?' -- the value is undefined or not given.

data item '_exptl_crystal_density_meas' value 'not measured' was
changed to '?' -- the value is perceived as not measured.

Automatic conversion script
Id: cif_fix_values 7556 2019-12-06 15:28:31Z antanas 

 Adding full bibliography for 1559588--1559595.cif.

 Adding full bibliography for 1559588--1559595.cif.
;
_cod_original_cell_volume 4815.54(12)
_cod_database_code 1559593
_chemical_oxdiff_formula 'C22 H13 Au2 Fe N7 O2'
_shelx_space_group_comment
;
The symmetry employed for this shelxl refinement is uniquely defined
by the following loop, which should always be used as a source of
symmetry information in preference to the above space-group names.
They are only intended as comments.
;
_reflns_odcompleteness_completeness 99.87
_reflns_odcompleteness_iscentric 1
_reflns_odcompleteness_theta 31.44
_olex2_refinement_description
;
1. Fixed Uiso
 At 1.2 times of:
  All C(H) groups
2. Restrained distances
 N9-C21
 1.56 with sigma of 0.01
 O2-N9
 1.3 with sigma of 0.01
 N9-O1
 1.3 with sigma of 0.01
 N10-C32 = N10-C28 = N9-C26 = N9-C22
 2.4 with sigma of 0.01
 C21-O2
 2.5 with sigma of 0.01
 O2-O1
 2.4 with sigma of 0.01
3. Uiso/Uaniso restraints and constraints
Uanis(C21) \\sim Ueq, Uanis(C22) \\sim Ueq, Uanis(C26) \\sim Ueq, Uanis(N9)
\\sim Ueq, Uanis(C23) \\sim Ueq, Uanis(C25) \\sim Ueq, Uanis(O1) \\sim Ueq,
Uanis(O2) \\sim Ueq, Uanis(C24) \\sim Ueq, Uanis(O3) \\sim Ueq, Uanis(N10)
\\sim Ueq, Uanis(O4) \\sim Ueq, Uanis(C27) \\sim Ueq, Uanis(C28) \\sim Ueq,
Uanis(C32) \\sim Ueq, Uanis(C29) \\sim Ueq, Uanis(C31) \\sim Ueq, Uanis(C30)
\\sim Ueq: with sigma of 0.01 and sigma for terminal atoms of 0.02
4. Others
 Sof(O1)=Sof(O2)=Sof(N9)=Sof(C21)=Sof(C22)=Sof(H22)=Sof(C23)=Sof(H23)=Sof(C24)=
 Sof(H24)=Sof(C25)=Sof(H25)=Sof(C26)=Sof(H26)=1-FVAR(1)
 Sof(O3)=Sof(O4)=Sof(N10)=Sof(C30)=Sof(H30)=Sof(C29)=Sof(H29)=Sof(C28)=
 Sof(H28)=Sof(C27)=Sof(C32)=Sof(H32)=Sof(C31)=Sof(H31)=FVAR(1)
 Sof(Au1A)=Sof(Au2A)=1-FVAR(2)
 Sof(Au1)=Sof(Au2)=FVAR(2)
 Fixed Sof: H10(0.5) H2(0.5) C16(0.5) H16(0.5) C8(0.5) H8(0.5) C7(0.5) H7(0.5)
 C15(0.5) H15(0.5) H5(0.5) H13(0.5)
5.a Aromatic/amide H refined with riding coordinates:
 C1(H1), C9(H9), C22(H22), C23(H23), C24(H24), C25(H25), C26(H26), C30(H30),
 C29(H29), C28(H28), C32(H32), C31(H31), C10(H10), C2(H2), C16(H16), C8(H8),
 C7(H7), C15(H15), C5(H5), C13(H13), C6(H6), C14(H14)
5.b Fitted hexagon refined as free rotating group:
 C21(C22,C23,C24,C25,C26), C30(C29,C28,C27,C32,C31)
;
_olex2_submission_special_instructions 'No special instructions were received'
_oxdiff_exptl_absorpt_empirical_details
;
Empirical correction (ABSPACK) includes:
- Absorption correction using spherical harmonics
- Frame scaling
;
_oxdiff_exptl_absorpt_empirical_full_max 1.292
_oxdiff_exptl_absorpt_empirical_full_min 0.874

loop_
_space_group_symop_operation_xyz
'x, y, z'
'-x+1/2, y, -z'
'x+1/2, y+1/2, z+1/2'
'-x+1, y+1/2, -z+1/2'
'-x, -y, -z'
'x-1/2, -y, z'
'-x+1/2, -y+1/2, -z+1/2'
'x, -y+1/2, z+1/2'

loop_
_atom_site_label
_atom_site_type_symbol
_atom_site_fract_x
_atom_site_fract_y
_atom_site_fract_z
_atom_site_U_iso_or_equiv
_atom_site_adp_type
_atom_site_occupancy
_atom_site_site_symmetry_order
_atom_site_calc_flag
_atom_site_refinement_flags_posn
_atom_site_refinement_flags_adp
_atom_site_refinement_flags_occupancy
_atom_site_disorder_assembly
_atom_site_disorder_group
Au1 Au 0.50067(13) 0.81601(9) 0.7409(2) 0.0335(3) Uani 0.856(14) 1 d . . . A 18
Au1A Au 0.5066(8) 0.8168(6) 0.7588(12) 0.038(2) Uani 0.144(14) 1 d . . . A 17
Au2 Au 0.5128(2) 0.68195(11) 0.74802(13) 0.0393(3) Uani 0.856(14) 1 d . . . A 18
Au2A Au 0.4892(12) 0.6824(7) 0.7556(8) 0.0437(17) Uani 0.144(14) 1 d . . . A 17
Fe1 Fe 0.250000 0.68083(5) 0.500000 0.0184(2) Uani 1 2 d S T P . .
Fe2 Fe 0.750000 0.68082(5) 1.000000 0.0179(2) Uani 1 2 d S T P . .
O1 O 0.4711(13) 0.4576(7) 0.8410(15) 0.191(9) Uani 0.537(7) 1 d D U . B 5
O2 O 0.4681(12) 0.5618(7) 0.8557(13) 0.192(10) Uani 0.537(7) 1 d D U . B 5
O3 O 0.5324(14) 0.4501(11) 0.6566(14) 0.143(7) Uani 0.463(7) 1 d . U . B 6
O4 O 0.5395(15) 0.5489(10) 0.6492(13) 0.147(8) Uani 0.463(7) 1 d . U . B 6
N1 N 0.250000 0.7789(3) 0.500000 0.0303(15) Uani 1 2 d S T P . .
N2 N 0.250000 0.5832(3) 0.500000 0.0279(14) Uani 1 2 d S T P . .
N3 N 0.1422(3) 0.6817(2) 0.5990(3) 0.0397(12) Uani 1 1 d . . . . .
N4 N 0.3551(3) 0.6804(2) 0.6010(3) 0.0378(11) Uani 1 1 d . . . . .
N7 N 0.8519(3) 0.6814(2) 0.9134(3) 0.0285(10) Uani 1 1 d . . . . .
N8 N 0.6601(3) 0.6815(2) 0.9018(3) 0.0286(10) Uani 1 1 d . . . . .
N9 N 0.4331(9) 0.5110(7) 0.8285(11) 0.116(7) Uani 0.537(7) 1 d D U . B 5
N10 N 0.5712(9) 0.5033(8) 0.6743(12) 0.086(6) Uani 0.463(7) 1 d D U . B 6
C1 C 0.1715(5) 0.8090(3) 0.4813(4) 0.0413(15) Uani 1 1 d . . . . .
H1 H 0.116088 0.787915 0.468860 0.050 Uiso 1 1 calc R . . . .
C9 C 0.3268(4) 0.5524(3) 0.5225(4) 0.0335(13) Uani 1 1 d . . . . .
H9 H 0.381211 0.573375 0.538773 0.040 Uiso 1 1 calc R . . . .
C18 C 0.4117(5) 0.6804(3) 0.6546(4) 0.0440(15) Uani 1 1 d . . . . .
C20 C 0.6074(4) 0.6813(3) 0.8449(4) 0.0386(14) Uani 1 1 d . . . . .
C21 C 0.3409(7) 0.5084(5) 0.7848(10) 0.072(5) Uani 0.537(7) 1 d D U . B 5
C22 C 0.2921(9) 0.5610(4) 0.7743(10) 0.076(5) Uani 0.537(7) 1 d DG U . B 5
H22 H 0.321359 0.597036 0.788421 0.091 Uiso 0.537(7) 1 calc R . . B 5
C23 C 0.2000(9) 0.5605(6) 0.7427(12) 0.086(8) Uani 0.537(7) 1 d G U . B 5
H23 H 0.166967 0.596106 0.735574 0.103 Uiso 0.537(7) 1 calc R . . B 5
C24 C 0.1567(8) 0.5073(7) 0.7218(14) 0.103(10) Uani 0.537(7) 1 d G U . B 5
H24 H 0.094432 0.506891 0.700459 0.124 Uiso 0.537(7) 1 calc R . . B 5
C25 C 0.2056(9) 0.4546(6) 0.7324(13) 0.101(8) Uani 0.537(7) 1 d G U . B 5
H25 H 0.176287 0.418605 0.718191 0.121 Uiso 0.537(7) 1 calc R . . B 5
C26 C 0.2977(8) 0.4552(4) 0.7639(9) 0.043(3) Uani 0.537(7) 1 d DG U . B 5
H26 H 0.330679 0.419533 0.771039 0.051 Uiso 0.537(7) 1 calc R . . B 5
C30 C 0.8424(10) 0.5157(9) 0.7796(15) 0.082(7) Uani 0.463(7) 1 d . U . B 6
H30 H 0.903651 0.518724 0.802929 0.098 Uiso 0.463(7) 1 calc R . . B 6
C29 C 0.8008(10) 0.4607(7) 0.7691(13) 0.120(11) Uani 0.463(7) 1 d G U . B 6
H29 H 0.833963 0.426425 0.785326 0.144 Uiso 0.463(7) 1 calc R . . B 6
C28 C 0.7102(10) 0.4562(5) 0.7345(11) 0.047(4) Uani 0.463(7) 1 d DG U . B 6
H28 H 0.682046 0.418989 0.727435 0.056 Uiso 0.463(7) 1 calc R . . B 6
C27 C 0.6611(9) 0.5069(6) 0.7105(13) 0.066(6) Uani 0.463(7) 1 d G U . B 6
C32 C 0.7027(12) 0.5619(5) 0.7210(15) 0.095(9) Uani 0.463(7) 1 d DG U . B 6
H32 H 0.669504 0.596152 0.704749 0.114 Uiso 0.463(7) 1 calc R . . B 6
C31 C 0.7933(12) 0.5664(7) 0.7555(14) 0.095(9) Uani 0.463(7) 1 d G U . B 6
H31 H 0.821421 0.603589 0.762640 0.114 Uiso 0.463(7) 1 calc R . . B 6
C10 C 0.3308(5) 0.4909(3) 0.5232(4) 0.0407(15) Uani 1 1 d . . . . .
H10 H 0.386804 0.471377 0.538936 0.049 Uiso 0.5 1 calc R . . C 5
C11 C 0.250000 0.4587(4) 0.500000 0.042(2) Uani 1 2 d S T P E .
C3 C 0.250000 0.9024(4) 0.500000 0.044(2) Uani 1 2 d S T P F .
C4 C 0.250000 0.9671(4) 0.500000 0.041(2) Uani 1 2 d S T P F .
C2 C 0.1685(5) 0.8709(3) 0.4793(4) 0.0461(16) Uani 1 1 d . . . . .
H2 H 0.112491 0.890679 0.464337 0.055 Uiso 0.5 1 calc R . . D 7
C16 C 0.4048(7) 0.4566(5) 0.5410(7) 0.033(3) Uani 0.5 1 d . . . E 4
H16 H 0.461152 0.475375 0.557834 0.039 Uiso 0.5 1 calc R . . E 4
C8 C 0.0974(7) 0.9646(5) 0.4556(7) 0.032(3) Uani 0.5 1 d . . . F 6
H8 H 0.041707 0.983276 0.436757 0.038 Uiso 0.5 1 calc R . . F 6
C7 C 0.0957(7) 0.9043(5) 0.4584(8) 0.037(3) Uani 0.5 1 d . . . F 6
H7 H 0.038682 0.885356 0.444347 0.044 Uiso 0.5 1 calc R . . F 6
C15 C 0.4054(7) 0.3959(5) 0.5366(8) 0.034(3) Uani 0.5 1 d . . . E 4
H15 H 0.462742 0.376728 0.548559 0.041 Uiso 0.5 1 calc R . . E 4
C5 C 0.1693(5) 0.9996(3) 0.4767(4) 0.0378(15) Uani 1 1 d . . . . .
H5 H 0.113597 0.980086 0.460008 0.045 Uiso 0.5 1 calc R . . F 7
C13 C 0.3321(5) 0.3625(3) 0.5169(4) 0.0447(16) Uani 1 1 d . . . . .
H13 H 0.388751 0.382296 0.529402 0.054 Uiso 0.5 1 calc R . . E 5
C12 C 0.250000 0.3942(4) 0.500000 0.046(2) Uani 1 2 d S T P E .
N6 N 0.750000 0.5913(3) 1.000000 0.0216(13) Uani 1 2 d S T P . .
N5 N 0.750000 0.7700(3) 1.000000 0.0281(14) Uani 1 2 d S T P . .
C6 C 0.1725(4) 1.0602(2) 0.4785(4) 0.0305(13) Uani 1 1 d . . . . .
H6 H 0.117471 1.081094 0.463859 0.037 Uiso 1 1 calc R . . . .
C14 C 0.3296(4) 0.3012(2) 0.5150(4) 0.0343(14) Uani 1 1 d . . . . .
H14 H 0.385969 0.280422 0.524743 0.041 Uiso 1 1 calc R . . . .
C19 C 0.9072(4) 0.6816(3) 0.8574(4) 0.0342(12) Uani 1 1 d . . . . .
C17 C 0.0887(4) 0.6828(3) 0.6562(4) 0.0391(14) Uani 1 1 d . . . . .

loop_
_atom_site_aniso_label
_atom_site_aniso_U_11
_atom_site_aniso_U_22
_atom_site_aniso_U_33
_atom_site_aniso_U_23
_atom_site_aniso_U_13
_atom_site_aniso_U_12
Au1 0.0371(3) 0.0288(3) 0.0346(8) -0.0016(3) 0.0169(4) -0.0021(3)
Au1A 0.050(2) 0.0279(18) 0.036(5) 0.002(2) 0.008(2) 0.0099(17)
Au2 0.0468(7) 0.0288(2) 0.0423(4) 0.0013(3) -0.0281(4) -0.0002(5)
Au2A 0.046(4) 0.0303(16) 0.055(2) 0.0019(13) -0.019(2) -0.004(3)
Fe1 0.0205(5) 0.0164(5) 0.0183(4) 0.000 -0.0009(4) 0.000
Fe2 0.0197(5) 0.0154(5) 0.0187(4) 0.000 -0.0008(4) 0.000
O1 0.134(13) 0.228(17) 0.209(16) -0.018(14) 0.024(12) -0.030(13)
O2 0.234(17) 0.178(16) 0.163(14) 0.001(11) 0.056(13) -0.060(13)
O3 0.117(12) 0.169(15) 0.143(13) 0.026(12) -0.006(11) 0.010(12)
O4 0.176(15) 0.130(13) 0.135(13) -0.005(11) 0.041(11) 0.076(12)
N1 0.036(4) 0.016(4) 0.039(4) 0.000 0.002(3) 0.000
N2 0.036(4) 0.027(4) 0.021(3) 0.000 0.001(3) 0.000
N3 0.042(3) 0.032(3) 0.045(3) -0.004(2) 0.013(2) 0.000(2)
N4 0.048(3) 0.029(3) 0.037(3) 0.001(2) -0.020(2) -0.001(2)
N7 0.033(2) 0.022(2) 0.031(2) 0.002(2) 0.0020(19) -0.001(2)
N8 0.035(2) 0.022(2) 0.029(2) 0.001(2) -0.0068(19) -0.002(2)
N9 0.120(10) 0.129(10) 0.100(9) -0.001(8) 0.028(8) 0.002(8)
N10 0.081(9) 0.090(9) 0.087(9) 0.002(7) 0.017(7) 0.025(7)
C1 0.047(4) 0.027(4) 0.050(4) -0.002(3) -0.001(3) 0.004(3)
C9 0.039(3) 0.028(3) 0.033(3) 0.001(3) 0.000(2) 0.002(3)
C18 0.063(4) 0.024(3) 0.045(3) 0.003(3) -0.022(3) -0.004(3)
C20 0.046(3) 0.028(3) 0.042(3) 0.000(3) -0.016(3) 0.003(3)
C21 0.079(9) 0.088(9) 0.048(7) 0.010(7) 0.016(7) 0.023(7)
C22 0.107(10) 0.070(8) 0.050(7) 0.014(6) 0.028(7) 0.012(7)
C23 0.099(11) 0.074(10) 0.085(11) 0.018(8) 0.011(8) 0.022(8)
C24 0.108(13) 0.119(12) 0.082(12) 0.012(9) -0.003(9) 0.001(9)
C25 0.115(11) 0.112(11) 0.076(10) -0.003(9) 0.021(8) 0.001(9)
C26 0.059(7) 0.023(6) 0.045(6) 0.006(5) 0.008(5) 0.016(5)
C30 0.084(10) 0.088(10) 0.073(10) -0.022(8) -0.013(8) -0.007(8)
C29 0.131(13) 0.124(13) 0.105(13) -0.004(9) 0.018(9) -0.008(10)
C28 0.066(8) 0.035(7) 0.040(7) -0.012(6) 0.020(6) -0.028(7)
C27 0.066(9) 0.095(10) 0.037(8) -0.012(7) 0.020(7) -0.035(8)
C32 0.117(13) 0.095(12) 0.073(11) -0.004(8) 0.027(9) 0.005(8)
C31 0.104(12) 0.086(12) 0.097(12) -0.018(9) 0.007(9) -0.012(9)
C10 0.056(4) 0.028(4) 0.038(3) 0.004(3) 0.008(3) 0.010(3)
C11 0.072(6) 0.024(5) 0.030(4) 0.000 0.018(4) 0.000
C3 0.072(7) 0.013(5) 0.048(5) 0.000 0.022(5) 0.000
C4 0.074(6) 0.019(5) 0.031(4) 0.000 0.022(4) 0.000
C2 0.062(4) 0.024(4) 0.052(4) 0.000(3) 0.010(3) 0.011(3)
C16 0.018(5) 0.037(7) 0.043(6) 0.005(5) -0.005(4) 0.000(5)
C8 0.021(5) 0.031(7) 0.043(6) -0.007(5) -0.006(5) 0.000(5)
C7 0.016(5) 0.036(8) 0.059(7) -0.009(6) -0.006(5) -0.006(5)
C15 0.017(5) 0.031(7) 0.053(7) 0.008(5) -0.010(5) -0.002(5)
C5 0.050(4) 0.028(4) 0.035(3) -0.005(3) 0.009(3) -0.011(3)
C13 0.064(4) 0.031(4) 0.040(3) 0.002(3) 0.003(3) -0.013(3)
C12 0.079(7) 0.021(5) 0.039(5) 0.000 0.016(5) 0.000
N6 0.030(3) 0.015(3) 0.019(3) 0.000 0.004(2) 0.000
N5 0.034(4) 0.022(4) 0.028(3) 0.000 0.000(3) 0.000
C6 0.040(3) 0.023(3) 0.029(3) -0.001(2) 0.000(2) -0.005(2)
C14 0.045(3) 0.022(4) 0.036(3) 0.000(2) 0.001(3) -0.004(3)
C19 0.035(3) 0.026(3) 0.042(3) 0.003(3) 0.008(3) -0.006(3)
C17 0.041(3) 0.028(3) 0.048(3) -0.006(3) 0.015(3) -0.006(3)

loop_
_atom_type_symbol
_atom_type_description
_atom_type_scat_dispersion_real
_atom_type_scat_dispersion_imag
_atom_type_scat_source
C C 0.0033 0.0016 'International Tables Vol C Tables 4.2.6.8 and 6.1.1.4'
H H 0.0000 0.0000 'International Tables Vol C Tables 4.2.6.8 and 6.1.1.4'
Au Au -2.0133 8.8022 'International Tables Vol C Tables 4.2.6.8 and 6.1.1.4'
Fe Fe 0.3463 0.8444 'International Tables Vol C Tables 4.2.6.8 and 6.1.1.4'
N N 0.0061 0.0033 'International Tables Vol C Tables 4.2.6.8 and 6.1.1.4'
O O 0.0106 0.0060 'International Tables Vol C Tables 4.2.6.8 and 6.1.1.4'

loop_
_exptl_crystal_face_index_h
_exptl_crystal_face_index_k
_exptl_crystal_face_index_l
_exptl_crystal_face_perp_dist
14 14 11 0.0378
-14 1 14 0.0456
-2 33 0 0.0199
2 -33 0 0.0125
7 -3 19 0.0369
-14 -14 -11 0.0378
-8 10 -18 0.0511
14 -2 -15 0.0434

loop_
_geom_angle_atom_site_label_1
_geom_angle_atom_site_label_2
_geom_angle_atom_site_label_3
_geom_angle
_geom_angle_site_symmetry_1
_geom_angle_site_symmetry_3
_geom_angle_publ_flag
C19 Au1 Au2 90.9(2) 7_666 . ?
C19 Au1 C17 176.8(3) 7_666 7_566 ?
C17 Au1 Au2 91.3(2) 7_566 . ?
C19 Au1A Au2A 92.9(5) 7_666 . ?
C17 Au1A Au2A 87.5(5) 7_566 . ?
C17 Au1A C19 168.3(10) 7_566 7_666 ?
C18 Au2 Au1 87.3(2) . . ?
C20 Au2 Au1 94.1(2) . . ?
C20 Au2 C18 176.7(3) . . ?
C18 Au2A Au1A 94.9(7) . . ?
C18 Au2A C20 164.4(10) . . ?
C20 Au2A Au1A 86.5(6) . . ?
N2 Fe1 N1 180.0 . . ?
N3 Fe1 N1 89.49(15) 2_556 . ?
N3 Fe1 N1 89.49(15) . . ?
N3 Fe1 N2 90.51(15) 2_556 . ?
N3 Fe1 N2 90.51(15) . . ?
N3 Fe1 N3 179.0(3) 2_556 . ?
N4 Fe1 N1 90.24(14) . . ?
N4 Fe1 N1 90.24(14) 2_556 . ?
N4 Fe1 N2 89.76(14) 2_556 . ?
N4 Fe1 N2 89.76(14) . . ?
N4 Fe1 N3 89.4(2) 2_556 . ?
N4 Fe1 N3 90.6(2) 2_556 2_556 ?
N4 Fe1 N3 90.6(2) . . ?
N4 Fe1 N3 89.4(2) . 2_556 ?
N4 Fe1 N4 179.5(3) . 2_556 ?
N7 Fe2 N7 179.2(3) . 2_657 ?
N7 Fe2 N8 90.82(18) . 2_657 ?
N7 Fe2 N8 90.82(18) 2_657 . ?
N7 Fe2 N8 89.17(18) 2_657 2_657 ?
N7 Fe2 N8 89.17(18) . . ?
N7 Fe2 N6 90.38(14) 2_657 . ?
N7 Fe2 N6 90.38(14) . . ?
N7 Fe2 N5 89.62(14) . . ?
N7 Fe2 N5 89.62(14) 2_657 . ?
N8 Fe2 N8 179.1(3) 2_657 . ?
N8 Fe2 N6 90.46(14) 2_657 . ?
N8 Fe2 N6 90.46(14) . . ?
N8 Fe2 N5 89.54(14) 2_657 . ?
N8 Fe2 N5 89.54(14) . . ?
N5 Fe2 N6 180.0 . . ?
C1 N1 Fe1 120.7(4) . . ?
C1 N1 Fe1 120.7(4) 2_556 . ?
C1 N1 C1 118.5(8) 2_556 . ?
C9 N2 Fe1 121.5(4) . . ?
C9 N2 Fe1 121.5(4) 2_556 . ?
C9 N2 C9 117.0(8) 2_556 . ?
C17 N3 Fe1 175.6(5) . . ?
C18 N4 Fe1 179.6(6) . . ?
C19 N7 Fe2 175.0(4) . . ?
C20 N8 Fe2 179.3(5) . . ?
O1 N9 C21 112.6(11) . . ?
O2 N9 O1 126.6(10) . . ?
O2 N9 C21 120.7(8) . . ?
O3 N10 C27 120.1(12) . . ?
O4 N10 O3 124.1(19) . . ?
O4 N10 C27 114.9(16) . . ?
N1 C1 H1 118.6 . . ?
N1 C1 C2 122.8(7) . . ?
C2 C1 H1 118.6 . . ?
N2 C9 H9 118.1 . . ?
N2 C9 C10 123.9(6) . . ?
C10 C9 H9 118.1 . . ?
N4 C18 Au2 178.7(6) . . ?
N4 C18 Au2A 170.9(8) . . ?
N8 C20 Au2 178.4(6) . . ?
N8 C20 Au2A 169.8(7) . . ?
C22 C21 N9 117.5(5) . . ?
C22 C21 C26 120.0 . . ?
C26 C21 N9 122.1(5) . . ?
C21 C22 H22 120.0 . . ?
C21 C22 C23 120.0 . . ?
C23 C22 H22 120.0 . . ?
C22 C23 H23 120.0 . . ?
C22 C23 C24 120.0 . . ?
C24 C23 H23 120.0 . . ?
C23 C24 H24 120.0 . . ?
C25 C24 C23 120.0 . . ?
C25 C24 H24 120.0 . . ?
C24 C25 H25 120.0 . . ?
C26 C25 C24 120.0 . . ?
C26 C25 H25 120.0 . . ?
C21 C26 H26 120.0 . . ?
C25 C26 C21 120.0 . . ?
C25 C26 H26 120.0 . . ?
C29 C30 H30 120.0 . . ?
C29 C30 C31 120.0 . . ?
C31 C30 H30 120.0 . . ?
C30 C29 H29 120.0 . . ?
C30 C29 C28 120.0 . . ?
C28 C29 H29 120.0 . . ?
C29 C28 H28 120.0 . . ?
C27 C28 C29 120.0 . . ?
C27 C28 H28 120.0 . . ?
N10 C27 C28 120.9(6) . . ?
N10 C27 C32 119.1(6) . . ?
C28 C27 C32 120.0 . . ?
C27 C32 H32 120.0 . . ?
C31 C32 C27 120.0 . . ?
C31 C32 H32 120.0 . . ?
C30 C31 H31 120.0 . . ?
C32 C31 C30 120.0 . . ?
C32 C31 H31 120.0 . . ?
C9 C10 H10 120.5 . . ?
C9 C10 C11 119.0(7) . . ?
C11 C10 H10 120.5 . . ?
C16 C10 C9 128.0(8) . . ?
C16 C10 C11 112.9(8) . . ?
C10 C11 C10 117.2(9) . 2_556 ?
C10 C11 C12 121.4(4) . . ?
C10 C11 C12 121.4(4) 2_556 . ?
C2 C3 C4 120.8(4) . . ?
C2 C3 C4 120.8(4) 2_556 . ?
C2 C3 C2 118.3(8) . 2_556 ?
C5 C4 C3 121.6(4) . . ?
C5 C4 C3 121.6(4) 2_556 . ?
C5 C4 C5 116.7(8) . 2_556 ?
C1 C2 H2 120.6 . . ?
C3 C2 C1 118.8(6) . . ?
C3 C2 H2 120.6 . . ?
C7 C2 C1 127.1(8) . . ?
C7 C2 C3 114.1(8) . . ?
C10 C16 H16 117.4 . . ?
C10 C16 C15 125.3(10) . . ?
C15 C16 H16 117.4 . . ?
C7 C8 H8 116.5 . . ?
C5 C8 H8 116.5 . . ?
C5 C8 C7 127.0(10) . . ?
C2 C7 C8 124.6(9) . . ?
C2 C7 H7 117.7 . . ?
C8 C7 H7 117.7 . . ?
C16 C15 H15 117.3 . . ?
C13 C15 C16 125.4(9) . . ?
C13 C15 H15 117.3 . . ?
C4 C5 H5 120.3 . . ?
C8 C5 C4 111.7(7) . . ?
C8 C5 C6 128.8(8) . . ?
C6 C5 C4 119.5(6) . . ?
C6 C5 H5 120.3 . . ?
C15 C13 C12 113.8(8) . . ?
C15 C13 C14 126.8(8) . . ?
C12 C13 H13 120.3 . . ?
C14 C13 H13 120.3 . . ?
C14 C13 C12 119.4(7) . . ?
C13 C12 C11 121.1(4) . . ?
C13 C12 C11 121.1(4) 2_556 . ?
C13 C12 C13 117.8(9) . 2_556 ?
C6 N6 Fe2 121.6(3) 4_546 . ?
C6 N6 Fe2 121.6(3) 3_545 . ?
C6 N6 C6 116.8(7) 3_545 4_546 ?
C14 N5 Fe2 121.6(4) 3 . ?
C14 N5 Fe2 121.6(4) 4_556 . ?
C14 N5 C14 116.8(7) 3 4_556 ?
C5 C6 H6 118.1 . . ?
N6 C6 C5 123.7(6) 3_454 . ?
N6 C6 H6 118.1 3_454 . ?
C13 C14 H14 118.4 . . ?
N5 C14 C13 123.3(6) 3_444 . ?
N5 C14 H14 118.4 3_444 . ?
N7 C19 Au1 178.0(6) . 7_666 ?
N7 C19 Au1A 172.0(7) . 7_666 ?
N3 C17 Au1 177.9(6) . 7_566 ?
N3 C17 Au1A 174.7(8) . 7_566 ?

loop_
_geom_bond_atom_site_label_1
_geom_bond_atom_site_label_2
_geom_bond_distance
_geom_bond_site_symmetry_2
_geom_bond_publ_flag
Au1 Au2 3.047(3) . ?
Au1 C19 1.969(6) 7_666 ?
Au1 C17 1.996(6) 7_566 ?
Au1A Au2A 3.06(2) . ?
Au1A C19 2.126(15) 7_666 ?
Au1A C17 1.858(14) 7_566 ?
Au2 C18 2.004(6) . ?
Au2 C20 1.975(6) . ?
Au2A C18 1.869(13) . ?
Au2A C20 2.145(15) . ?
Fe1 N1 2.224(7) . ?
Fe1 N2 2.214(7) . ?
Fe1 N3 2.130(5) 2_556 ?
Fe1 N3 2.130(5) . ?
Fe1 N4 2.122(4) 2_556 ?
Fe1 N4 2.122(4) . ?
Fe2 N7 1.942(4) . ?
Fe2 N7 1.942(4) 2_657 ?
Fe2 N8 1.945(4) 2_657 ?
Fe2 N8 1.945(4) . ?
Fe2 N6 2.031(6) . ?
Fe2 N5 2.021(7) . ?
O1 N9 1.338(9) . ?
O2 N9 1.317(8) . ?
O3 N10 1.35(2) . ?
O4 N10 1.19(2) . ?
N1 C1 1.336(7) 2_556 ?
N1 C1 1.336(7) . ?
N2 C9 1.338(7) . ?
N2 C9 1.338(7) 2_556 ?
N3 C17 1.145(7) . ?
N4 C18 1.135(7) . ?
N7 C19 1.148(7) . ?
N8 C20 1.133(6) . ?
N9 C21 1.464(6) . ?
N10 C27 1.389(8) . ?
C1 H1 0.9400 . ?
C1 C2 1.403(9) . ?
C9 H9 0.9400 . ?
C9 C10 1.395(9) . ?
C21 C22 1.3900 . ?
C21 C26 1.3900 . ?
C22 H22 0.9400 . ?
C22 C23 1.3900 . ?
C23 H23 0.9400 . ?
C23 C24 1.3900 . ?
C24 H24 0.9400 . ?
C24 C25 1.3900 . ?
C25 H25 0.9400 . ?
C25 C26 1.3900 . ?
C26 H26 0.9400 . ?
C30 H30 0.9400 . ?
C30 C29 1.3900 . ?
C30 C31 1.3900 . ?
C29 H29 0.9400 . ?
C29 C28 1.3900 . ?
C28 H28 0.9400 . ?
C28 C27 1.3900 . ?
C27 C32 1.3900 . ?
C32 H32 0.9400 . ?
C32 C31 1.3900 . ?
C31 H31 0.9400 . ?
C10 H10 0.9400 . ?
C10 C11 1.404(8) . ?
C10 C16 1.334(12) . ?
C11 C12 1.462(14) . ?
C3 C4 1.466(13) . ?
C3 C2 1.395(8) 2_556 ?
C3 C2 1.395(8) . ?
C4 C5 1.407(8) . ?
C4 C5 1.407(8) 2_556 ?
C2 H2 0.9400 . ?
C2 C7 1.319(12) . ?
C16 H16 0.9400 . ?
C16 C15 1.378(17) . ?
C8 H8 0.9400 . ?
C8 C7 1.367(17) . ?
C8 C5 1.332(12) . ?
C7 H7 0.9400 . ?
C15 H15 0.9400 . ?
C15 C13 1.321(12) . ?
C5 H5 0.9400 . ?
C5 C6 1.375(8) . ?
C13 H13 0.9400 . ?
C13 C12 1.393(8) . ?
C13 C14 1.390(9) . ?
N6 C6 1.345(6) 4_546 ?
N6 C6 1.345(6) 3_545 ?
N5 C14 1.352(7) 3 ?
N5 C14 1.352(7) 4_556 ?
C6 H6 0.9400 . ?
C14 H14 0.9400 . ?

loop_
_geom_torsion_atom_site_label_1
_geom_torsion_atom_site_label_2
_geom_torsion_atom_site_label_3
_geom_torsion_atom_site_label_4
_geom_torsion
_geom_torsion_site_symmetry_1
_geom_torsion_site_symmetry_2
_geom_torsion_site_symmetry_3
_geom_torsion_site_symmetry_4
_geom_torsion_publ_flag
Fe1 N1 C1 C2 -179.1(4) . . . . ?
Fe1 N2 C9 C10 -179.7(4) . . . . ?
O1 N9 C21 C22 175.6(15) . . . . ?
O1 N9 C21 C26 3(2) . . . . ?
O2 N9 C21 C22 -1(2) . . . . ?
O2 N9 C21 C26 -173.1(16) . . . . ?
O3 N10 C27 C28 -4(3) . . . . ?
O3 N10 C27 C32 174.6(16) . . . . ?
O4 N10 C27 C28 -173.8(17) . . . . ?
O4 N10 C27 C32 5(2) . . . . ?
N1 C1 C2 C3 -1.7(9) . . . . ?
N1 C1 C2 C7 177.3(8) . . . . ?
N2 C9 C10 C11 -0.7(8) . . . . ?
N2 C9 C10 C16 177.0(7) . . . . ?
N9 C21 C22 C23 -172.6(16) . . . . ?
N9 C21 C26 C25 172.3(16) . . . . ?
N10 C27 C32 C31 -178.8(19) . . . . ?
C1 N1 C1 C2 0.9(4) 2_556 . . . ?
C1 C2 C7 C8 -178.4(9) . . . . ?
C9 N2 C9 C10 0.3(4) 2_556 . . . ?
C9 C10 C11 C10 0.3(4) . . . 2_556 ?
C9 C10 C11 C12 -179.7(4) . . . . ?
C9 C10 C16 C15 -176.9(9) . . . . ?
C21 C22 C23 C24 0.0 . . . . ?
C22 C21 C26 C25 0.0 . . . . ?
C22 C23 C24 C25 0.0 . . . . ?
C23 C24 C25 C26 0.0 . . . . ?
C24 C25 C26 C21 0.0 . . . . ?
C26 C21 C22 C23 0.0 . . . . ?
C30 C29 C28 C27 0.0 . . . . ?
C29 C30 C31 C32 0.0 . . . . ?
C29 C28 C27 N10 178.7(19) . . . . ?
C29 C28 C27 C32 0.0 . . . . ?
C28 C27 C32 C31 0.0 . . . . ?
C27 C32 C31 C30 0.0 . . . . ?
C31 C30 C29 C28 0.0 . . . . ?
C10 C11 C12 C13 -4.6(4) . . . . ?
C10 C11 C12 C13 -4.6(4) 2_556 . . 2_556 ?
C10 C11 C12 C13 175.4(4) . . . 2_556 ?
C10 C11 C12 C13 175.4(4) 2_556 . . . ?
C10 C16 C15 C13 -2.3(18) . . . . ?
C11 C10 C16 C15 0.9(14) . . . . ?
C3 C4 C5 C8 -0.2(7) . . . . ?
C3 C4 C5 C6 179.4(4) . . . . ?
C3 C2 C7 C8 0.6(15) . . . . ?
C4 C3 C2 C1 -179.2(4) . . . . ?
C4 C3 C2 C7 1.7(8) . . . . ?
C4 C5 C6 N6 1.3(8) . . . 3_454 ?
C2 C3 C4 C5 178.0(4) . . . 2_556 ?
C2 C3 C4 C5 -2.0(4) . . . . ?
C2 C3 C4 C5 178.0(4) 2_556 . . . ?
C2 C3 C4 C5 -2.0(4) 2_556 . . 2_556 ?
C2 C3 C2 C1 0.8(4) 2_556 . . . ?
C2 C3 C2 C7 -178.3(8) 2_556 . . . ?
C16 C10 C11 C10 -177.7(8) . . . 2_556 ?
C16 C10 C11 C12 2.3(8) . . . . ?
C16 C15 C13 C12 0.0(14) . . . . ?
C16 C15 C13 C14 -177.5(9) . . . . ?
C8 C5 C6 N6 -179.2(7) . . . 3_454 ?
C7 C8 C5 C4 2.7(14) . . . . ?
C7 C8 C5 C6 -176.9(9) . . . . ?
C15 C13 C12 C11 3.2(8) . . . . ?
C15 C13 C12 C13 -176.8(8) . . . 2_556 ?
C15 C13 C14 N5 175.4(8) . . . 3_444 ?
C5 C4 C5 C8 179.8(7) 2_556 . . . ?
C5 C4 C5 C6 -0.6(4) 2_556 . . . ?
C5 C8 C7 C2 -3.1(19) . . . . ?
C12 C13 C14 N5 -1.9(8) . . . 3_444 ?
C14 C13 C12 C11 -179.1(4) . . . . ?
C14 C13 C12 C13 0.9(4) . . . 2_556 ?

loop_
_exptl_oxdiff_crystal_face_indexfrac_h
_exptl_oxdiff_crystal_face_indexfrac_k
_exptl_oxdiff_crystal_face_indexfrac_l
_exptl_oxdiff_crystal_face_x
_exptl_oxdiff_crystal_face_y
_exptl_oxdiff_crystal_face_z
14.0529 14.0070 11.0180 0.3065 -0.4393 -0.8193
-14.0642 1.0321 14.0415 -0.5011 0.7182 -0.4130
-2.1812 32.5221 0.1305 -0.7289 -0.5878 -0.4121
2.1812 -32.5221 -0.1305 0.7289 0.5878 0.4121
6.9915 -3.0230 19.0566 0.4075 0.2976 -0.8329
-14.0529 -14.0070 -11.0180 -0.3065 0.4393 0.8193
-7.9850 10.0435 -18.0596 -0.5809 -0.3866 0.7107
14.0641 -2.0347 -15.0436 0.5168 -0.7213 0.4676
